data_2018334
loop_
_publ_author_name
'Guo, Jie'
'Zhang, Liang-Liang'
'He, Hai-Yan'
'Li, Xiao-Wei'
'Sun, Di'

_publ_section_title
;
 Poly[bis(2,2'-bipyridine-\k^2^<i>N</i>,<i>N</i>')bis(\m~6~-2,4,6-trimethylbenzene-1,3,5-tricarboxylato)tricadmium(II)],
 a two-dimensional `Kagom\'e dual' (kgd) sheet structure
;
_journal_coeditor_code SK3421
_journal_issue 12
_journal_name_full 'Acta Crystallographica Section C'
_journal_page_first m387
_journal_page_last m390
_journal_paper_doi 10.1107/S0108270111048591
_journal_volume 67
_journal_year 2011
_chemical_formula_iupac '[Cd3 (C12 H9 O6)2 (C10 H8 N2)2]'
_chemical_formula_moiety 'C44 H34 Cd3 N4 O12'
_chemical_formula_sum 'C44 H34 Cd3 N4 O12'
_chemical_formula_weight 1147.95
_chemical_name_systematic
;
Poly[bis(2,2'-bipyridine-\k^2^<i>N</i>,<i>N</i>')bis(\m~6~-2,4,6-
trimethylbenzene-1,3,5-tricarboxylato)tricadmium(II)]
;
_space_group_IT_number 14
_symmetry_cell_setting monoclinic
_symmetry_space_group_name_Hall '-P 2ybc'
_symmetry_space_group_name_H-M 'P 1 21/c 1'
_atom_sites_solution_hydrogens geom
_atom_sites_solution_primary direct
_atom_sites_solution_secondary difmap
_audit_creation_method SHELXL97
_cell_angle_alpha 90.00
_cell_angle_beta 105.772(4)
_cell_angle_gamma 90.00
_cell_formula_units_Z 2
_cell_length_a 14.178(4)
_cell_length_b 9.481(3)
_cell_length_c 15.901(4)
_cell_measurement_reflns_used 5089
_cell_measurement_temperature 298(2)
_cell_measurement_theta_max 55.624
_cell_measurement_theta_min 4.443
_cell_volume 2057.0(10)
_computing_cell_refinement 'APEX2 (Bruker, 2005)'
_computing_data_collection 'APEX2 (Bruker, 2005)'
_computing_data_reduction 'SAINT (Bruker, 2005)'
_computing_molecular_graphics 'DIAMOND (Brandenburg, 2008)'
_computing_publication_material 'publCIF (Westrip, 2010)'
_computing_structure_refinement 'SHELXL97 (Sheldrick, 2008)'
_computing_structure_solution 'SHELXS97 (Sheldrick, 2008)'
_diffrn_ambient_temperature 298(2)
_diffrn_measured_fraction_theta_full 0.999
_diffrn_measured_fraction_theta_max 0.999
_diffrn_measurement_device_type 'Bruker SMART APEXII CCD area-detector'
_diffrn_measurement_method '\w and \f'
_diffrn_radiation_monochromator graphite
_diffrn_radiation_source 'fine-focus sealed tube'
_diffrn_radiation_type MoK\a
_diffrn_radiation_wavelength 0.71073
_diffrn_reflns_av_R_equivalents 0.0306
_diffrn_reflns_av_sigmaI/netI 0.0375
_diffrn_reflns_limit_h_max 17
_diffrn_reflns_limit_h_min -8
_diffrn_reflns_limit_k_max 11
_diffrn_reflns_limit_k_min -11
_diffrn_reflns_limit_l_max 19
_diffrn_reflns_limit_l_min -19
_diffrn_reflns_number 10768
_diffrn_reflns_theta_full 26.00
_diffrn_reflns_theta_max 26.00
_diffrn_reflns_theta_min 1.49
_exptl_absorpt_coefficient_mu 1.608
_exptl_absorpt_correction_T_max 0.9097
_exptl_absorpt_correction_T_min 0.8558
_exptl_absorpt_correction_type multi-scan
_exptl_absorpt_process_details '(SADABS; Sheldrick, 1996)'
_exptl_crystal_colour colourless
_exptl_crystal_density_diffrn 1.853
_exptl_crystal_density_method 'not measured'
_exptl_crystal_description block
_exptl_crystal_F_000 1132
_exptl_crystal_size_max 0.10
_exptl_crystal_size_mid 0.08
_exptl_crystal_size_min 0.06
_refine_diff_density_max 0.420
_refine_diff_density_min -0.441
_refine_ls_extinction_method none
_refine_ls_goodness_of_fit_ref 1.034
_refine_ls_hydrogen_treatment constr
_refine_ls_matrix_type full
_refine_ls_number_parameters 289
_refine_ls_number_reflns 4037
_refine_ls_number_restraints 0
_refine_ls_restrained_S_all 1.034
_refine_ls_R_factor_all 0.0370
_refine_ls_R_factor_gt 0.0275
_refine_ls_shift/su_max 0.001
_refine_ls_shift/su_mean 0.000
_refine_ls_structure_factor_coef Fsqd
_refine_ls_weighting_details 'calc w = 1/[\s^2^(Fo^2^)+(0.0327P)^2^+0.0000P] where P=(Fo^2^+2Fc^2^)/3'
_refine_ls_weighting_scheme calc
_refine_ls_wR_factor_gt 0.0634
_refine_ls_wR_factor_ref 0.0682
_reflns_number_gt 3371
_reflns_number_total 4037
_reflns_threshold_expression I>2\s(I)
_cod_data_source_file sk3421.cif
_cod_data_source_block I
_cod_original_cell_volume 2056.9(10)
_cod_original_sg_symbol_H-M 'P 21/c'
_cod_database_code 2018334
_cod_database_fobs_code 2018334

loop_
_symmetry_equiv_pos_as_xyz
'x, y, z'
'-x, y+1/2, -z+1/2'
'-x, -y, -z'
'x, -y-1/2, z-1/2'

loop_
_atom_site_type_symbol
_atom_site_label
_atom_site_fract_x
_atom_site_fract_y
_atom_site_fract_z
_atom_site_U_iso_or_equiv
_atom_site_adp_type
_atom_site_calc_flag
_atom_site_refinement_flags
_atom_site_occupancy
_atom_site_symmetry_multiplicity
Cd Cd1 0.771640(18) 0.52474(2) 0.551725(15) 0.02109(8) Uani d . 1 1
Cd Cd2 0.5000 0.5000 0.5000 0.01788(9) Uani d S 1 2
C C1 0.9447(3) 0.4259(4) 0.7264(2) 0.0443(10) Uani d . 1 1
H H1 0.8913 0.3833 0.7394 0.053 Uiso calc R 1 1
C C2 1.0369(3) 0.4064(5) 0.7827(3) 0.0509(11) Uani d . 1 1
H H2 1.0451 0.3519 0.8328 0.061 Uiso calc R 1 1
C C3 1.1164(3) 0.4688(5) 0.7636(3) 0.0550(12) Uani d . 1 1
H H3 1.1790 0.4586 0.8011 0.066 Uiso calc R 1 1
C C4 1.1013(3) 0.5469(5) 0.6875(3) 0.0476(10) Uani d . 1 1
H H4 1.1541 0.5871 0.6722 0.057 Uiso calc R 1 1
C C5 1.0074(3) 0.5646(4) 0.6346(2) 0.0302(8) Uani d . 1 1
C C6 0.9852(3) 0.6524(3) 0.5533(2) 0.0299(8) Uani d . 1 1
C C7 1.0588(3) 0.7247(4) 0.5268(3) 0.0461(10) Uani d . 1 1
H H7 1.1241 0.7165 0.5585 0.055 Uiso calc R 1 1
C C8 1.0326(4) 0.8079(5) 0.4532(3) 0.0559(12) Uani d . 1 1
H H8 1.0801 0.8560 0.4341 0.067 Uiso calc R 1 1
C C9 0.9349(3) 0.8190(5) 0.4081(3) 0.0570(12) Uani d . 1 1
H H9 0.9150 0.8760 0.3588 0.068 Uiso calc R 1 1
C C10 0.8681(3) 0.7440(5) 0.4378(3) 0.0553(12) Uani d . 1 1
H H10 0.8023 0.7516 0.4072 0.066 Uiso calc R 1 1
C C11 0.6348(3) 0.7695(3) 0.5818(2) 0.0250(7) Uani d . 1 1
C C12 0.6290(2) 0.9069(3) 0.62936(19) 0.0187(6) Uani d . 1 1
C C13 0.6224(2) 0.9017(3) 0.71552(19) 0.0200(7) Uani d . 1 1
C C14 0.6304(2) 1.0292(3) 0.7621(2) 0.0192(7) Uani d . 1 1
C C15 0.6447(2) 1.1574(3) 0.72446(19) 0.0187(7) Uani d . 1 1
C C16 0.6522(2) 1.1586(3) 0.63824(19) 0.0186(7) Uani d . 1 1
C C17 0.6424(2) 1.0336(3) 0.5888(2) 0.0193(7) Uani d . 1 1
C C18 0.6134(3) 0.7614(3) 0.7574(2) 0.0321(8) Uani d . 1 1
H H20A 0.6748 0.7123 0.7691 0.048 Uiso calc R 1 1
H H20B 0.5633 0.7062 0.7186 0.048 Uiso calc R 1 1
H H20C 0.5965 0.7766 0.8112 0.048 Uiso calc R 1 1
C C19 0.6334(3) 1.0220(3) 0.8583(2) 0.0235(7) Uani d . 1 1
C C20 0.6568(3) 1.2931(3) 0.7774(2) 0.0311(8) Uani d . 1 1
H H22A 0.6425 1.2755 0.8321 0.047 Uiso calc R 1 1
H H22B 0.6127 1.3633 0.7453 0.047 Uiso calc R 1 1
H H22C 0.7231 1.3262 0.7881 0.047 Uiso calc R 1 1
C C21 0.6869(2) 1.2899(3) 0.60285(19) 0.0207(7) Uani d . 1 1
C C22 0.6486(3) 1.0345(4) 0.4954(2) 0.0336(9) Uani d . 1 1
H H21A 0.7151 1.0179 0.4945 0.050 Uiso calc R 1 1
H H21B 0.6274 1.1245 0.4694 0.050 Uiso calc R 1 1
H H21C 0.6072 0.9618 0.4630 0.050 Uiso calc R 1 1
N N1 0.9293(2) 0.5043(3) 0.6533(2) 0.0325(7) Uani d . 1 1
N N2 0.8915(2) 0.6606(3) 0.50797(19) 0.0350(7) Uani d . 1 1
O O1 0.71997(19) 0.7195(3) 0.59759(19) 0.0473(7) Uani d . 1 1
O O2 0.55904(19) 0.7180(2) 0.53426(16) 0.0409(7) Uani d . 1 1
O O3 0.71851(19) 1.0169(3) 0.91004(16) 0.0393(7) Uani d . 1 1
O O4 0.55527(19) 1.0209(3) 0.87886(16) 0.0401(7) Uani d . 1 1
O O5 0.76949(18) 1.2854(2) 0.58802(17) 0.0378(6) Uani d . 1 1
O O6 0.63847(17) 1.4037(2) 0.59336(14) 0.0276(5) Uani d . 1 1

loop_
_atom_site_aniso_label
_atom_site_aniso_U_11
_atom_site_aniso_U_22
_atom_site_aniso_U_33
_atom_site_aniso_U_12
_atom_site_aniso_U_13
_atom_site_aniso_U_23
Cd1 0.02155(14) 0.02020(13) 0.02218(14) -0.00208(9) 0.00709(10) -0.00026(9)
Cd2 0.01812(18) 0.01808(17) 0.01859(17) -0.00225(12) 0.00696(14) -0.00367(12)
C1 0.041(2) 0.048(2) 0.040(2) -0.0086(19) 0.003(2) 0.0099(19)
C2 0.053(3) 0.053(3) 0.039(2) 0.001(2) 0.000(2) 0.009(2)
C3 0.035(3) 0.071(3) 0.050(3) 0.006(2) -0.003(2) 0.003(2)
C4 0.027(2) 0.065(3) 0.049(3) 0.001(2) 0.007(2) 0.002(2)
C5 0.0260(19) 0.0292(18) 0.036(2) -0.0014(15) 0.0090(16) -0.0087(15)
C6 0.032(2) 0.0268(18) 0.035(2) -0.0022(15) 0.0163(17) -0.0075(15)
C7 0.036(2) 0.048(2) 0.058(3) -0.0074(19) 0.019(2) -0.002(2)
C8 0.060(3) 0.048(3) 0.074(3) -0.008(2) 0.042(3) 0.008(2)
C9 0.061(3) 0.054(3) 0.060(3) -0.003(2) 0.025(3) 0.023(2)
C10 0.050(3) 0.061(3) 0.053(3) -0.007(2) 0.010(2) 0.022(2)
C11 0.039(2) 0.0168(16) 0.0227(18) -0.0039(15) 0.0138(16) -0.0011(13)
C12 0.0167(16) 0.0179(15) 0.0204(16) -0.0003(12) 0.0031(13) -0.0024(12)
C13 0.0175(17) 0.0217(16) 0.0211(16) -0.0024(13) 0.0056(14) 0.0008(13)
C14 0.0201(17) 0.0230(16) 0.0162(16) -0.0002(13) 0.0078(13) 0.0004(12)
C15 0.0198(17) 0.0184(15) 0.0189(16) 0.0011(12) 0.0072(13) -0.0017(12)
C16 0.0183(17) 0.0150(15) 0.0221(16) 0.0013(12) 0.0046(14) 0.0022(12)
C17 0.0190(17) 0.0209(16) 0.0177(16) -0.0029(13) 0.0045(13) -0.0010(12)
C18 0.043(2) 0.0249(18) 0.030(2) -0.0046(16) 0.0114(17) 0.0017(15)
C19 0.032(2) 0.0185(16) 0.0213(17) 0.0016(14) 0.0101(16) -0.0006(12)
C20 0.046(2) 0.0240(17) 0.0258(19) -0.0034(15) 0.0131(17) -0.0038(14)
C21 0.0240(19) 0.0200(16) 0.0166(16) -0.0031(13) 0.0031(14) -0.0013(12)
C22 0.052(3) 0.0308(19) 0.0212(18) -0.0103(17) 0.0152(17) -0.0028(14)
N1 0.0265(17) 0.0343(17) 0.0352(18) -0.0037(12) 0.0055(14) 0.0013(13)
N2 0.0296(18) 0.0413(18) 0.0340(17) -0.0069(14) 0.0084(14) 0.0057(14)
O1 0.0378(17) 0.0308(14) 0.077(2) 0.0007(12) 0.0224(15) -0.0187(13)
O2 0.0514(18) 0.0197(12) 0.0406(15) -0.0079(12) -0.0060(14) -0.0061(11)
O3 0.0292(15) 0.0654(19) 0.0221(13) 0.0013(12) 0.0050(12) 0.0056(12)
O4 0.0339(16) 0.0654(18) 0.0265(14) 0.0012(13) 0.0175(12) 0.0068(12)
O5 0.0302(15) 0.0278(13) 0.0614(17) -0.0011(11) 0.0224(13) 0.0086(12)
O6 0.0317(14) 0.0189(12) 0.0317(13) 0.0048(10) 0.0075(11) 0.0055(9)

loop_
_atom_type_symbol
_atom_type_description
_atom_type_scat_dispersion_real
_atom_type_scat_dispersion_imag
_atom_type_scat_source
C C 0.0033 0.0016 'International Tables Vol C Tables 4.2.6.8 and 6.1.1.4'
H H 0.0000 0.0000 'International Tables Vol C Tables 4.2.6.8 and 6.1.1.4'
N N 0.0061 0.0033 'International Tables Vol C Tables 4.2.6.8 and 6.1.1.4'
O O 0.0106 0.0060 'International Tables Vol C Tables 4.2.6.8 and 6.1.1.4'
Cd Cd -0.8075 1.2024 'International Tables Vol C Tables 4.2.6.8 and 6.1.1.4'

loop_
_geom_angle_atom_site_label_1
_geom_angle_atom_site_label_2
_geom_angle_atom_site_label_3
_geom_angle_site_symmetry_1
_geom_angle_site_symmetry_3
_geom_angle
_geom_angle_publ_flag
O1 Cd1 O3 . 4_575 116.07(10) y
O1 Cd1 O5 . 1_545 135.11(10) y
O3 Cd1 O5 4_575 1_545 93.13(10) y
O1 Cd1 N2 . . 88.34(10) y
O3 Cd1 N2 4_575 . 82.60(10) y
O5 Cd1 N2 1_545 . 130.81(10) y
O1 Cd1 N1 . . 100.40(10) y
O3 Cd1 N1 4_575 . 132.35(10) y
O5 Cd1 N1 1_545 . 80.04(9) y
N2 Cd1 N1 . . 68.25(10) y
O1 Cd1 O6 . 1_545 87.28(9) y
O3 Cd1 O6 4_575 1_545 96.77(9) y
O5 Cd1 O6 1_545 1_545 54.36(8) y
N2 Cd1 O6 . 1_545 174.77(9) y
N1 Cd1 O6 . 1_545 115.40(9) y
O2 Cd2 O2 . 3_666 180.0 ?
O2 Cd2 O4 . 4_575 95.41(9) y
O2 Cd2 O4 3_666 4_575 84.59(9) y
O2 Cd2 O4 3_666 2_646 95.41(9) y
O2 Cd2 O6 . 3_676 89.30(8) y
O2 Cd2 O6 3_666 3_676 90.70(8) y
O4 Cd2 O6 4_575 3_676 85.31(9) y
O4 Cd2 O6 2_646 3_676 94.69(9) y
N1 C1 C2 . . 122.4(4) ?
N1 C1 H1 . . 118.8 ?
C2 C1 H1 . . 118.8 ?
C3 C2 C1 . . 119.1(4) ?
C3 C2 H2 . . 120.5 ?
C1 C2 H2 . . 120.5 ?
C2 C3 C4 . . 118.7(4) ?
C2 C3 H3 . . 120.6 ?
C4 C3 H3 . . 120.6 ?
C5 C4 C3 . . 119.5(4) ?
C5 C4 H4 . . 120.2 ?
C3 C4 H4 . . 120.2 ?
N1 C5 C4 . . 121.9(3) ?
N1 C5 C6 . . 115.7(3) ?
C4 C5 C6 . . 122.4(3) ?
N2 C6 C7 . . 121.5(3) ?
N2 C6 C5 . . 116.4(3) ?
C7 C6 C5 . . 122.1(3) ?
C8 C7 C6 . . 119.0(4) ?
C8 C7 H7 . . 120.5 ?
C6 C7 H7 . . 120.5 ?
C7 C8 C9 . . 119.1(4) ?
C7 C8 H8 . . 120.5 ?
C9 C8 H8 . . 120.5 ?
C10 C9 C8 . . 118.2(4) ?
C10 C9 H9 . . 120.9 ?
C8 C9 H9 . . 120.9 ?
N2 C10 C9 . . 124.0(4) ?
N2 C10 H10 . . 118.0 ?
C9 C10 H10 . . 118.0 ?
O2 C11 O1 . . 127.0(3) ?
O2 C11 C12 . . 119.3(3) ?
O1 C11 C12 . . 113.8(3) ?
C13 C12 C17 . . 122.3(3) ?
C13 C12 C11 . . 118.9(3) ?
C17 C12 C11 . . 118.3(3) ?
C12 C13 C14 . . 117.9(3) ?
C12 C13 C18 . . 120.0(3) ?
C14 C13 C18 . . 122.0(3) ?
C15 C14 C13 . . 121.6(3) ?
C15 C14 C19 . . 120.3(3) ?
C13 C14 C19 . . 117.9(3) ?
C14 C15 C16 . . 119.0(3) ?
C14 C15 C20 . . 120.5(3) ?
C16 C15 C20 . . 120.4(3) ?
C15 C16 C17 . . 121.1(3) ?
C15 C16 C21 . . 119.5(3) ?
C17 C16 C21 . . 118.8(3) ?
C12 C17 C16 . . 118.1(3) ?
C12 C17 C22 . . 120.6(3) ?
C16 C17 C22 . . 121.3(3) ?
C13 C18 H20A . . 109.5 ?
C13 C18 H20B . . 109.5 ?
H20A C18 H20B . . 109.5 ?
C13 C18 H20C . . 109.5 ?
H20A C18 H20C . . 109.5 ?
H20B C18 H20C . . 109.5 ?
O4 C19 O3 . . 126.4(3) ?
O4 C19 C14 . . 118.9(3) ?
O3 C19 C14 . . 114.7(3) ?
C15 C20 H22A . . 109.5 ?
C15 C20 H22B . . 109.5 ?
H22A C20 H22B . . 109.5 ?
C15 C20 H22C . . 109.5 ?
H22A C20 H22C . . 109.5 ?
H22B C20 H22C . . 109.5 ?
O5 C21 O6 . . 120.6(3) ?
O5 C21 C16 . . 117.3(3) ?
O6 C21 C16 . . 121.9(3) ?
O5 C21 Cd1 . 1_565 57.90(16) ?
O6 C21 Cd1 . 1_565 62.73(17) ?
C16 C21 Cd1 . 1_565 173.3(2) ?
C17 C22 H21A . . 109.5 ?
C17 C22 H21B . . 109.5 ?
H21A C22 H21B . . 109.5 ?
C17 C22 H21C . . 109.5 ?
H21A C22 H21C . . 109.5 ?
H21B C22 H21C . . 109.5 ?
C1 N1 C5 . . 118.3(3) ?
C1 N1 Cd1 . . 122.1(3) ?
C5 N1 Cd1 . . 119.4(2) ?
C6 N2 C10 . . 118.2(3) ?
C6 N2 Cd1 . . 119.8(2) ?
C10 N2 Cd1 . . 122.0(3) ?
C11 O1 Cd1 . . 130.1(2) ?
C11 O2 Cd2 . . 136.0(2) ?
C19 O3 Cd1 . 4_576 132.2(2) ?
C19 O4 Cd2 . 2_656 139.7(2) ?
C21 O5 Cd1 . 1_565 95.09(19) ?
C21 O6 Cd2 . 1_565 139.0(2) ?
C21 O6 Cd1 . 1_565 89.91(19) ?
Cd2 O6 Cd1 1_565 1_565 102.99(8) ?

loop_
_geom_bond_atom_site_label_1
_geom_bond_atom_site_label_2
_geom_bond_site_symmetry_2
_geom_bond_distance
_geom_bond_publ_flag
Cd1 O1 . 2.184(2) y
Cd1 O3 4_575 2.208(2) y
Cd1 O5 1_545 2.343(2) y
Cd1 N2 . 2.382(3) y
Cd1 N1 . 2.383(3) y
Cd1 O6 1_545 2.449(2) y
Cd2 O2 . 2.241(2) y
Cd2 O4 2_646 2.277(2) y
Cd2 O6 3_676 2.304(2) y
C1 N1 . 1.347(5) ?
C1 C2 . 1.381(5) ?
C1 H1 . 0.9300 ?
C2 C3 . 1.379(6) ?
C2 H2 . 0.9300 ?
C3 C4 . 1.385(6) ?
C3 H3 . 0.9300 ?
C4 C5 . 1.378(5) ?
C4 H4 . 0.9300 ?
C5 N1 . 1.348(4) ?
C5 C6 . 1.498(5) ?
C6 N2 . 1.331(4) ?
C6 C7 . 1.404(5) ?
C7 C8 . 1.376(6) ?
C7 H7 . 0.9300 ?
C8 C9 . 1.380(6) ?
C8 H8 . 0.9300 ?
C9 C10 . 1.367(5) ?
C9 H9 . 0.9300 ?
C10 N2 . 1.334(5) ?
C10 H10 . 0.9300 ?
C11 O2 . 1.234(4) ?
C11 O1 . 1.258(4) ?
C11 C12 . 1.519(4) ?
C12 C13 . 1.399(4) ?
C12 C17 . 1.400(4) ?
C13 C14 . 1.406(4) ?
C13 C18 . 1.508(4) ?
C14 C15 . 1.394(4) ?
C14 C19 . 1.520(4) ?
C15 C16 . 1.404(4) ?
C15 C20 . 1.522(4) ?
C16 C17 . 1.408(4) ?
C16 C21 . 1.503(4) ?
C17 C22 . 1.511(4) ?
C18 H20A . 0.9600 ?
C18 H20B . 0.9600 ?
C18 H20C . 0.9600 ?
C19 O4 . 1.238(4) ?
C19 O3 . 1.263(4) ?
C20 H22A . 0.9600 ?
C20 H22B . 0.9600 ?
C20 H22C . 0.9600 ?
C21 O5 . 1.256(4) ?
C21 O6 . 1.266(4) ?
C21 Cd1 1_565 2.755(3) ?
C22 H21A . 0.9600 ?
C22 H21B . 0.9600 ?
C22 H21C . 0.9600 ?
O3 Cd1 4_576 2.208(2) ?
O4 Cd2 2_656 2.277(2) ?
O5 Cd1 1_565 2.343(2) ?
O6 Cd2 1_565 2.304(2) ?
O6 Cd1 1_565 2.449(2) ?
